data_4085822
loop_
_publ_author_name
'\<Skoch, Karel'
'C\'isa\<rov\'a, Ivana'
'\<St\<epni\<cka, Petr'

_publ_section_title
;
 Phosphinoferrocene Ureas: Synthesis, Structural Characterization, and
 Catalytic Use in Palladium-Catalyzed Cyanation of Aryl Bromides
;
_journal_issue 10
_journal_name_full Organometallics
_journal_page_first 1942
_journal_paper_doi 10.1021/acs.organomet.5b00197
_journal_volume 34
_journal_year 2015
_chemical_formula_moiety 'C24 H23 Fe N2 O P'
_chemical_formula_sum 'C24 H23 Fe N2 O P'
_chemical_formula_weight 442.26
_chemical_name_systematic
; 
 ? 
;
_space_group_IT_number 61
_symmetry_cell_setting orthorhombic
_symmetry_space_group_name_Hall '-P 2ac 2ab'
_symmetry_space_group_name_H-M 'P b c a'
_atom_sites_solution_hydrogens mixed
_atom_sites_solution_primary direct
_atom_sites_solution_secondary difmap
_audit_creation_method SHELXL-97
_cell_angle_alpha 90.00
_cell_angle_beta 90.00
_cell_angle_gamma 90.00
_cell_formula_units_Z 8
_cell_length_a 9.2765(2)
_cell_length_b 16.6175(4)
_cell_length_c 26.6771(6)
_cell_measurement_reflns_used 5192
_cell_measurement_temperature 150(2)
_cell_measurement_theta_max 26.79
_cell_measurement_theta_min 2.45
_cell_volume 4112.33(16)
_computing_cell_refinement 'SAINT V8.27B (Bruker AXS Inc., 2012)'
_computing_data_collection 'Bruker Instrument Service v2012.12.0.0'
_computing_data_reduction 'SAINT V8.27B (Bruker AXS Inc., 2012)'
_computing_molecular_graphics 'PLATON (Spek, 2003)'
_computing_publication_material 'PLATON (Spek, 2003)'
_computing_structure_refinement 'SHELXL-97 (Sheldrick, 2008)'
_computing_structure_solution 'SHELXS-97 (Sheldrick, 2008)'
_diffrn_ambient_temperature 150(2)
_diffrn_measured_fraction_theta_full 1.000
_diffrn_measured_fraction_theta_max 1.000
_diffrn_measurement_device_type 'Bruker APEX-II CCD'
_diffrn_measurement_method '\f and \w scans'
_diffrn_radiation_monochromator graphite
_diffrn_radiation_source 'fine-focus sealed tube'
_diffrn_radiation_type MoK\a
_diffrn_radiation_wavelength 0.71073
_diffrn_reflns_av_R_equivalents 0.0491
_diffrn_reflns_av_sigmaI/netI 0.0408
_diffrn_reflns_limit_h_max 11
_diffrn_reflns_limit_h_min -11
_diffrn_reflns_limit_k_max 17
_diffrn_reflns_limit_k_min -21
_diffrn_reflns_limit_l_max 34
_diffrn_reflns_limit_l_min -27
_diffrn_reflns_number 27430
_diffrn_reflns_theta_full 27.00
_diffrn_reflns_theta_max 27.00
_diffrn_reflns_theta_min 1.53
_exptl_absorpt_coefficient_mu 0.829
_exptl_absorpt_correction_T_max 0.9291
_exptl_absorpt_correction_T_min 0.7545
_exptl_absorpt_correction_type multi-scan
_exptl_absorpt_process_details 'SADABS V2012/1 (Bruker AXS Inc.)'
_exptl_crystal_colour orange
_exptl_crystal_density_diffrn 1.429
_exptl_crystal_density_method 'not measured'
_exptl_crystal_description block
_exptl_crystal_F_000 1840
_exptl_crystal_size_max 0.36
_exptl_crystal_size_mid 0.21
_exptl_crystal_size_min 0.09
_refine_diff_density_max 1.107
_refine_diff_density_min -0.309
_refine_diff_density_rms 0.070
_refine_ls_extinction_method none
_refine_ls_goodness_of_fit_ref 1.026
_refine_ls_hydrogen_treatment constr
_refine_ls_matrix_type full
_refine_ls_number_parameters 262
_refine_ls_number_reflns 4480
_refine_ls_number_restraints 0
_refine_ls_restrained_S_all 1.026
_refine_ls_R_factor_all 0.0607
_refine_ls_R_factor_gt 0.0398
_refine_ls_shift/su_max 0.001
_refine_ls_shift/su_mean 0.000
_refine_ls_structure_factor_coef Fsqd
_refine_ls_weighting_details 'calc w=1/[\s^2^(Fo^2^)+(0.0476P)^2^+2.6966P] where P=(Fo^2^+2Fc^2^)/3'
_refine_ls_weighting_scheme calc
_refine_ls_wR_factor_gt 0.0904
_refine_ls_wR_factor_ref 0.0996
_reflns_number_gt 3463
_reflns_number_total 4480
_reflns_threshold_expression >2sigma(I)
_cod_data_source_file om5b00197_si_002.cif
_cod_data_source_block ks131
_cod_depositor_comments
;
The following automatic conversions were performed:
'_atom_site_symetry_multiplicity' tag replaced with
'_atom_site_symmetry_multiplicity' tag as specified in the
replacement file
'/usr/data/users/saulius/crontab/automatic-downloads/rss-feeds/ACS/lib/lists/replacement-tags.lst'.

Automatic conversion script
Id: cif_correct_tags 3376 2015-05-07 07:48:27Z andrius 

 Adding full bibliography for 4085821--4085828.cif.
;
_cod_database_code 4085822

loop_
_symmetry_equiv_pos_as_xyz
'x, y, z'
'x+1/2, -y+1/2, -z'
'-x, y+1/2, -z+1/2'
'-x+1/2, -y, z+1/2'
'-x, -y, -z'
'-x-1/2, y-1/2, z'
'x, -y-1/2, z-1/2'
'x-1/2, y, -z-1/2'

loop_
_atom_site_label
_atom_site_type_symbol
_atom_site_fract_x
_atom_site_fract_y
_atom_site_fract_z
_atom_site_U_iso_or_equiv
_atom_site_adp_type
_atom_site_occupancy
_atom_site_symmetry_multiplicity
_atom_site_calc_flag
_atom_site_refinement_flags
Fe Fe 0.70938(3) 1.026771(19) 0.354421(12) 0.01672(11) Uani 1 1 d .
P P 0.36839(6) 1.08416(4) 0.38902(2) 0.01689(15) Uani 1 1 d .
O O 0.77380(17) 0.74926(10) 0.27011(7) 0.0251(4) Uani 1 1 d .
N1 N 0.5537(2) 0.79194(12) 0.29556(8) 0.0229(5) Uani 1 1 d .
H1N H 0.4515 0.7897 0.2883 0.028 Uiso 1 1 d R
N2 N 0.5727(2) 0.70475(12) 0.22954(8) 0.0255(5) Uani 1 1 d .
H2N H 0.4796 0.7167 0.2226 0.031 Uiso 1 1 d R
H3N H 0.6251 0.6744 0.2057 0.031 Uiso 1 1 d R
C1 C 0.6792(2) 0.91893(14) 0.31718(9) 0.0195(5) Uani 1 1 d .
C2 C 0.6075(3) 0.98277(14) 0.29232(9) 0.0224(5) Uani 1 1 d .
H2 H 0.5070 0.9855 0.2856 0.027 Uiso 1 1 calc R
C3 C 0.7113(3) 1.04215(16) 0.27908(9) 0.0287(6) Uani 1 1 d .
H3 H 0.6925 1.0910 0.2618 0.034 Uiso 1 1 calc R
C4 C 0.8471(3) 1.01556(16) 0.29619(11) 0.0318(7) Uani 1 1 d .
H4 H 0.9358 1.0436 0.2928 0.038 Uiso 1 1 calc R
C5 C 0.8279(3) 0.93953(16) 0.31935(11) 0.0276(6) Uani 1 1 d .
H5 H 0.9020 0.9077 0.3339 0.033 Uiso 1 1 calc R
C6 C 0.5596(2) 1.07701(13) 0.40075(8) 0.0168(5) Uani 1 1 d .
C7 C 0.6594(2) 1.13629(14) 0.38277(9) 0.0207(5) Uani 1 1 d .
H7 H 0.6352 1.1827 0.3638 0.025 Uiso 1 1 calc R
C8 C 0.8001(3) 1.11397(15) 0.39808(10) 0.0238(6) Uani 1 1 d .
H8 H 0.8863 1.1428 0.3913 0.029 Uiso 1 1 calc R
C9 C 0.7894(3) 1.04067(15) 0.42540(9) 0.0243(6) Uani 1 1 d .
H9 H 0.8675 1.0120 0.4400 0.029 Uiso 1 1 calc R
C10 C 0.6419(2) 1.01766(14) 0.42715(9) 0.0185(5) Uani 1 1 d .
H10 H 0.6044 0.9710 0.4431 0.022 Uiso 1 1 calc R
C11 C 0.6102(3) 0.84252(14) 0.33548(9) 0.0221(5) Uani 1 1 d .
H11A H 0.6823 0.8114 0.3548 0.027 Uiso 1 1 calc R
H11B H 0.5305 0.8565 0.3586 0.027 Uiso 1 1 calc R
C12 C 0.3009(2) 1.11982(13) 0.44980(9) 0.0171(5) Uani 1 1 d .
C13 C 0.1543(3) 1.10975(16) 0.46048(10) 0.0278(6) Uani 1 1 d .
H13 H 0.0947 1.0813 0.4376 0.033 Uiso 1 1 calc R
C14 C 0.0952(3) 1.14064(17) 0.50386(11) 0.0326(7) Uani 1 1 d .
H14 H -0.0044 1.1332 0.5107 0.039 Uiso 1 1 calc R
C15 C 0.1806(3) 1.18225(16) 0.53730(10) 0.0308(6) Uani 1 1 d .
H15 H 0.1401 1.2030 0.5673 0.037 Uiso 1 1 calc R
C16 C 0.3253(3) 1.19370(15) 0.52701(9) 0.0256(6) Uani 1 1 d .
H16 H 0.3839 1.2230 0.5498 0.031 Uiso 1 1 calc R
C17 C 0.3851(3) 1.16236(13) 0.48338(9) 0.0203(5) Uani 1 1 d .
H17 H 0.4846 1.1702 0.4766 0.024 Uiso 1 1 calc R
C18 C 0.3073(2) 0.97949(13) 0.38938(9) 0.0169(5) Uani 1 1 d .
C19 C 0.2499(3) 0.94933(15) 0.34495(9) 0.0213(5) Uani 1 1 d .
H19 H 0.2417 0.9834 0.3165 0.026 Uiso 1 1 calc R
C20 C 0.2046(3) 0.87000(16) 0.34186(11) 0.0292(6) Uani 1 1 d .
H20 H 0.1662 0.8499 0.3113 0.035 Uiso 1 1 calc R
C21 C 0.2152(3) 0.82040(16) 0.38288(11) 0.0332(7) Uani 1 1 d .
H21 H 0.1849 0.7659 0.3805 0.040 Uiso 1 1 calc R
C22 C 0.2703(3) 0.84966(16) 0.42787(11) 0.0297(6) Uani 1 1 d .
H22 H 0.2773 0.8153 0.4562 0.036 Uiso 1 1 calc R
C23 C 0.3149(2) 0.92922(15) 0.43125(9) 0.0219(5) Uani 1 1 d .
H23 H 0.3507 0.9495 0.4621 0.026 Uiso 1 1 calc R
C24 C 0.6408(2) 0.74861(13) 0.26509(9) 0.0185(5) Uani 1 1 d .

loop_
_atom_site_aniso_label
_atom_site_aniso_U_11
_atom_site_aniso_U_22
_atom_site_aniso_U_33
_atom_site_aniso_U_23
_atom_site_aniso_U_13
_atom_site_aniso_U_12
Fe 0.01746(17) 0.01701(18) 0.01568(19) -0.00230(14) 0.00270(14) -0.00079(13)
P 0.0191(3) 0.0155(3) 0.0161(3) -0.0026(3) -0.0002(3) 0.0004(2)
O 0.0204(9) 0.0238(9) 0.0312(11) -0.0015(8) -0.0010(8) 0.0029(7)
N1 0.0186(9) 0.0216(10) 0.0287(12) -0.0076(9) 0.0007(9) -0.0001(8)
N2 0.0230(10) 0.0258(11) 0.0278(12) -0.0072(10) -0.0039(10) 0.0017(9)
C1 0.0226(11) 0.0186(12) 0.0174(13) -0.0055(10) 0.0032(10) 0.0004(9)
C2 0.0299(12) 0.0233(13) 0.0140(12) -0.0037(10) 0.0025(11) 0.0007(10)
C3 0.0495(17) 0.0234(13) 0.0133(13) -0.0011(10) 0.0105(12) -0.0035(12)
C4 0.0294(13) 0.0339(15) 0.0321(16) -0.0117(13) 0.0180(13) -0.0083(12)
C5 0.0205(12) 0.0263(13) 0.0360(16) -0.0111(12) 0.0055(12) 0.0053(10)
C6 0.0207(11) 0.0174(11) 0.0122(12) -0.0038(10) 0.0018(10) -0.0002(9)
C7 0.0256(12) 0.0154(11) 0.0212(14) -0.0052(10) 0.0029(11) -0.0029(10)
C8 0.0224(12) 0.0263(13) 0.0227(14) -0.0078(11) 0.0010(11) -0.0060(10)
C9 0.0225(12) 0.0314(14) 0.0190(13) -0.0043(11) -0.0037(11) 0.0003(10)
C10 0.0218(11) 0.0206(12) 0.0130(12) -0.0010(10) 0.0005(10) -0.0010(10)
C11 0.0269(12) 0.0204(12) 0.0191(13) -0.0042(10) 0.0024(11) 0.0020(10)
C12 0.0206(11) 0.0140(11) 0.0167(12) -0.0004(9) 0.0006(10) 0.0042(9)
C13 0.0210(12) 0.0322(14) 0.0301(16) -0.0090(12) -0.0018(12) 0.0035(11)
C14 0.0238(13) 0.0393(16) 0.0347(17) -0.0029(14) 0.0087(12) 0.0066(12)
C15 0.0427(16) 0.0279(14) 0.0219(14) -0.0021(12) 0.0095(12) 0.0141(12)
C16 0.0407(15) 0.0197(12) 0.0165(13) -0.0027(11) -0.0018(12) 0.0026(11)
C17 0.0259(12) 0.0158(12) 0.0193(13) 0.0004(10) 0.0005(11) 0.0004(9)
C18 0.0159(10) 0.0157(11) 0.0190(13) -0.0032(10) 0.0023(10) 0.0005(9)
C19 0.0221(11) 0.0233(12) 0.0185(13) -0.0032(10) -0.0014(11) 0.0005(9)
C20 0.0292(14) 0.0296(14) 0.0288(15) -0.0124(12) -0.0019(12) -0.0060(11)
C21 0.0302(14) 0.0205(13) 0.0490(19) -0.0034(13) 0.0043(14) -0.0075(11)
C22 0.0289(13) 0.0240(13) 0.0363(16) 0.0067(12) 0.0045(13) -0.0031(11)
C23 0.0209(11) 0.0264(13) 0.0185(13) 0.0001(11) 0.0027(10) -0.0027(10)
C24 0.0206(11) 0.0142(11) 0.0208(13) 0.0053(10) 0.0015(10) 0.0006(9)

loop_
_atom_type_symbol
_atom_type_description
_atom_type_scat_dispersion_real
_atom_type_scat_dispersion_imag
_atom_type_scat_source
C C 0.0033 0.0016 'International Tables Vol C Tables 4.2.6.8 and 6.1.1.4'
H H 0.0000 0.0000 'International Tables Vol C Tables 4.2.6.8 and 6.1.1.4'
N N 0.0061 0.0033 'International Tables Vol C Tables 4.2.6.8 and 6.1.1.4'
O O 0.0106 0.0060 'International Tables Vol C Tables 4.2.6.8 and 6.1.1.4'
P P 0.1023 0.0942 'International Tables Vol C Tables 4.2.6.8 and 6.1.1.4'
Fe Fe 0.3463 0.8444 'International Tables Vol C Tables 4.2.6.8 and 6.1.1.4'

loop_
_geom_angle_atom_site_label_1
_geom_angle_atom_site_label_2
_geom_angle_atom_site_label_3
_geom_angle
C4 Fe C7 121.00(10)
C4 Fe C3 40.81(11)
C7 Fe C3 105.03(10)
C4 Fe C6 159.26(11)
C7 Fe C6 41.34(9)
C3 Fe C6 123.77(10)
C4 Fe C8 104.10(10)
C7 Fe C8 40.80(10)
C3 Fe C8 118.23(11)
C6 Fe C8 69.16(9)
C4 Fe C2 68.65(10)
C7 Fe C2 121.25(10)
C3 Fe C2 40.95(10)
C6 Fe C2 108.85(10)
C8 Fe C2 155.21(10)
C4 Fe C10 156.45(11)
C7 Fe C10 69.02(10)
C3 Fe C10 162.47(10)
C6 Fe C10 41.08(9)
C8 Fe C10 68.73(10)
C2 Fe C10 126.98(10)
C4 Fe C5 40.80(11)
C7 Fe C5 158.56(10)
C3 Fe C5 68.34(11)
C6 Fe C5 159.04(10)
C8 Fe C5 122.85(10)
C2 Fe C5 67.93(10)
C10 Fe C5 123.10(11)
C4 Fe C9 119.50(11)
C7 Fe C9 68.66(10)
C3 Fe C9 154.18(10)
C6 Fe C9 68.91(9)
C8 Fe C9 40.74(10)
C2 Fe C9 163.43(10)
C10 Fe C9 40.66(9)
C5 Fe C9 107.94(11)
C4 Fe C1 68.66(10)
C7 Fe C1 158.04(10)
C3 Fe C1 68.52(10)
C6 Fe C1 123.65(9)
C8 Fe C1 160.95(10)
C2 Fe C1 40.33(9)
C10 Fe C1 110.51(10)
C5 Fe C1 40.44(9)
C9 Fe C1 126.24(10)
C6 P C18 103.94(10)
C6 P C12 101.72(10)
C18 P C12 101.34(10)
C24 N1 C11 122.17(19)
C24 N1 H1N 116.3
C11 N1 H1N 121.4
C24 N2 H2N 118.1
C24 N2 H3N 121.3
H2N N2 H3N 118.0
C2 C1 C5 107.1(2)
C2 C1 C11 125.7(2)
C5 C1 C11 127.1(2)
C2 C1 Fe 68.88(13)
C5 C1 Fe 68.95(14)
C11 C1 Fe 129.30(17)
C1 C2 C3 108.5(2)
C1 C2 Fe 70.80(14)
C3 C2 Fe 68.91(14)
C1 C2 H2 125.8
C3 C2 H2 125.8
Fe C2 H2 126.1
C4 C3 C2 107.9(2)
C4 C3 Fe 69.36(15)
C2 C3 Fe 70.14(14)
C4 C3 H3 126.1
C2 C3 H3 126.1
Fe C3 H3 126.0
C3 C4 C5 107.9(2)
C3 C4 Fe 69.83(14)
C5 C4 Fe 70.59(14)
C3 C4 H4 126.0
C5 C4 H4 126.0
Fe C4 H4 125.1
C4 C5 C1 108.6(2)
C4 C5 Fe 68.61(14)
C1 C5 Fe 70.60(13)
C4 C5 H5 125.7
C1 C5 H5 125.7
Fe C5 H5 126.6
C10 C6 C7 107.1(2)
C10 C6 P 130.86(17)
C7 C6 P 122.08(17)
C10 C6 Fe 69.68(13)
C7 C6 Fe 68.81(13)
P C6 Fe 126.27(12)
C8 C7 C6 108.6(2)
C8 C7 Fe 70.21(14)
C6 C7 Fe 69.84(13)
C8 C7 H7 125.7
C6 C7 H7 125.7
Fe C7 H7 125.8
C7 C8 C9 107.9(2)
C7 C8 Fe 68.99(13)
C9 C8 Fe 69.86(14)
C7 C8 H8 126.0
C9 C8 H8 126.0
Fe C8 H8 126.7
C10 C9 C8 108.3(2)
C10 C9 Fe 69.57(14)
C8 C9 Fe 69.39(14)
C10 C9 H9 125.8
C8 C9 H9 125.8
Fe C9 H9 126.8
C9 C10 C6 108.2(2)
C9 C10 Fe 69.77(14)
C6 C10 Fe 69.24(13)
C9 C10 H10 125.9
C6 C10 H10 125.9
Fe C10 H10 126.6
N1 C11 C1 113.8(2)
N1 C11 H11A 108.8
C1 C11 H11A 108.8
N1 C11 H11B 108.8
C1 C11 H11B 108.8
H11A C11 H11B 107.7
C17 C12 C13 118.6(2)
C17 C12 P 122.99(18)
C13 C12 P 118.19(18)
C14 C13 C12 120.8(2)
C14 C13 H13 119.6
C12 C13 H13 119.6
C15 C14 C13 120.1(2)
C15 C14 H14 120.0
C13 C14 H14 120.0
C14 C15 C16 119.9(2)
C14 C15 H15 120.1
C16 C15 H15 120.1
C15 C16 C17 120.1(2)
C15 C16 H16 119.9
C17 C16 H16 119.9
C12 C17 C16 120.5(2)
C12 C17 H17 119.7
C16 C17 H17 119.7
C19 C18 C23 119.0(2)
C19 C18 P 117.14(18)
C23 C18 P 123.87(18)
C20 C19 C18 120.6(2)
C20 C19 H19 119.7
C18 C19 H19 119.7
C21 C20 C19 120.1(3)
C21 C20 H20 119.9
C19 C20 H20 119.9
C20 C21 C22 120.2(2)
C20 C21 H21 119.9
C22 C21 H21 119.9
C23 C22 C21 119.9(3)
C23 C22 H22 120.1
C21 C22 H22 120.1
C22 C23 C18 120.2(2)
C22 C23 H23 119.9
C18 C23 H23 119.9
O C24 N2 123.0(2)
O C24 N1 121.6(2)
N2 C24 N1 115.4(2)

loop_
_geom_bond_atom_site_label_1
_geom_bond_atom_site_label_2
_geom_bond_distance
Fe C4 2.020(3)
Fe C7 2.025(2)
Fe C3 2.026(3)
Fe C6 2.038(2)
Fe C8 2.041(2)
Fe C2 2.043(2)
Fe C10 2.044(2)
Fe C5 2.046(2)
Fe C9 2.047(3)
Fe C1 2.068(2)
P C6 1.805(2)
P C18 1.829(2)
P C12 1.836(2)
O C24 1.241(3)
N1 C24 1.353(3)
N1 C11 1.454(3)
N1 H1N 0.9692
N2 C24 1.352(3)
N2 H2N 0.9054
N2 H3N 0.9459
C1 C2 1.417(3)
C1 C5 1.422(3)
C1 C11 1.504(3)
C2 C3 1.423(3)
C2 H2 0.9500
C3 C4 1.411(4)
C3 H3 0.9500
C4 C5 1.418(4)
C4 H4 0.9500
C5 H5 0.9500
C6 C10 1.432(3)
C6 C7 1.434(3)
C7 C8 1.417(3)
C7 H7 0.9500
C8 C9 1.423(4)
C8 H8 0.9500
C9 C10 1.421(3)
C9 H9 0.9500
C10 H10 0.9500
C11 H11A 0.9900
C11 H11B 0.9900
C12 C17 1.383(3)
C12 C13 1.400(3)
C13 C14 1.379(4)
C13 H13 0.9500
C14 C15 1.379(4)
C14 H14 0.9500
C15 C16 1.383(4)
C15 H15 0.9500
C16 C17 1.391(3)
C16 H16 0.9500
C17 H17 0.9500
C18 C19 1.393(3)
C18 C23 1.397(3)
C19 C20 1.386(4)
C19 H19 0.9500
C20 C21 1.374(4)
C20 H20 0.9500
C21 C22 1.392(4)
C21 H21 0.9500
C22 C23 1.388(3)
C22 H22 0.9500
C23 H23 0.9500

loop_
_geom_torsion_atom_site_label_1
_geom_torsion_atom_site_label_2
_geom_torsion_atom_site_label_3
_geom_torsion_atom_site_label_4
_geom_torsion
C4 Fe C1 C2 -81.73(16)
C7 Fe C1 C2 38.9(3)
C3 Fe C1 C2 -37.75(15)
C6 Fe C1 C2 79.37(17)
C8 Fe C1 C2 -152.4(3)
C10 Fe C1 C2 123.49(15)
C5 Fe C1 C2 -119.1(2)
C9 Fe C1 C2 166.61(14)
C4 Fe C1 C5 37.40(17)
C7 Fe C1 C5 158.0(2)
C3 Fe C1 C5 81.39(17)
C6 Fe C1 C5 -161.50(15)
C8 Fe C1 C5 -33.3(4)
C2 Fe C1 C5 119.1(2)
C10 Fe C1 C5 -117.38(16)
C9 Fe C1 C5 -74.26(19)
C4 Fe C1 C11 158.7(2)
C7 Fe C1 C11 -80.6(3)
C3 Fe C1 C11 -157.3(2)
C6 Fe C1 C11 -40.2(3)
C8 Fe C1 C11 88.0(4)
C2 Fe C1 C11 -119.5(3)
C10 Fe C1 C11 4.0(2)
C5 Fe C1 C11 121.3(3)
C9 Fe C1 C11 47.1(2)
C5 C1 C2 C3 0.2(3)
C11 C1 C2 C3 -177.3(2)
Fe C1 C2 C3 58.78(17)
C5 C1 C2 Fe -58.54(17)
C11 C1 C2 Fe 124.0(2)
C4 Fe C2 C1 81.76(16)
C7 Fe C2 C1 -164.05(14)
C3 Fe C2 C1 119.6(2)
C6 Fe C2 C1 -120.17(14)
C8 Fe C2 C1 158.9(2)
C10 Fe C2 C1 -77.91(17)
C5 Fe C2 C1 37.70(14)
C9 Fe C2 C1 -40.9(4)
C4 Fe C2 C3 -37.87(16)
C7 Fe C2 C3 76.31(17)
C6 Fe C2 C3 120.19(15)
C8 Fe C2 C3 39.3(3)
C10 Fe C2 C3 162.45(15)
C5 Fe C2 C3 -81.94(17)
C9 Fe C2 C3 -160.5(3)
C1 Fe C2 C3 -119.6(2)
C1 C2 C3 C4 -0.6(3)
Fe C2 C3 C4 59.32(18)
C1 C2 C3 Fe -59.95(17)
C7 Fe C3 C4 120.34(16)
C6 Fe C3 C4 161.25(15)
C8 Fe C3 C4 78.54(17)
C2 Fe C3 C4 -119.0(2)
C10 Fe C3 C4 -172.1(3)
C5 Fe C3 C4 -38.16(15)
C9 Fe C3 C4 48.4(3)
C1 Fe C3 C4 -81.79(16)
C4 Fe C3 C2 119.0(2)
C7 Fe C3 C2 -120.68(15)
C6 Fe C3 C2 -79.76(17)
C8 Fe C3 C2 -162.48(14)
C10 Fe C3 C2 -53.1(4)
C5 Fe C3 C2 80.83(16)
C9 Fe C3 C2 167.4(2)
C1 Fe C3 C2 37.19(14)
C2 C3 C4 C5 0.8(3)
Fe C3 C4 C5 60.59(18)
C2 C3 C4 Fe -59.82(17)
C7 Fe C4 C3 -76.53(18)
C6 Fe C4 C3 -49.0(3)
C8 Fe C4 C3 -117.09(16)
C2 Fe C4 C3 37.99(15)
C10 Fe C4 C3 174.0(2)
C5 Fe C4 C3 118.5(2)
C9 Fe C4 C3 -158.02(15)
C1 Fe C4 C3 81.43(16)
C7 Fe C4 C5 164.96(15)
C3 Fe C4 C5 -118.5(2)
C6 Fe C4 C5 -167.5(2)
C8 Fe C4 C5 124.40(16)
C2 Fe C4 C5 -80.52(16)
C10 Fe C4 C5 55.5(3)
C9 Fe C4 C5 83.47(18)
C1 Fe C4 C5 -37.08(15)
C3 C4 C5 C1 -0.6(3)
Fe C4 C5 C1 59.48(18)
C3 C4 C5 Fe -60.11(18)
C2 C1 C5 C4 0.2(3)
C11 C1 C5 C4 177.7(2)
Fe C1 C5 C4 -58.25(18)
C2 C1 C5 Fe 58.49(17)
C11 C1 C5 Fe -124.0(2)
C7 Fe C5 C4 -37.5(4)
C3 Fe C5 C4 38.16(16)
C6 Fe C5 C4 167.6(2)
C8 Fe C5 C4 -72.28(19)
C2 Fe C5 C4 82.45(17)
C10 Fe C5 C4 -156.85(16)
C9 Fe C5 C4 -114.64(17)
C1 Fe C5 C4 120.0(2)
C4 Fe C5 C1 -120.0(2)
C7 Fe C5 C1 -157.5(3)
C3 Fe C5 C1 -81.87(17)
C6 Fe C5 C1 47.6(3)
C8 Fe C5 C1 167.68(15)
C2 Fe C5 C1 -37.59(15)
C10 Fe C5 C1 83.11(18)
C9 Fe C5 C1 125.32(16)
C18 P C6 C10 -27.7(2)
C12 P C6 C10 77.3(2)
C18 P C6 C7 152.08(19)
C12 P C6 C7 -102.9(2)
C18 P C6 Fe 66.04(16)
C12 P C6 Fe 171.02(14)
C4 Fe C6 C10 -155.5(3)
C7 Fe C6 C10 -118.62(19)
C3 Fe C6 C10 168.12(13)
C8 Fe C6 C10 -81.14(14)
C2 Fe C6 C10 125.16(14)
C5 Fe C6 C10 47.8(3)
C9 Fe C6 C10 -37.36(13)
C1 Fe C6 C10 82.93(15)
C4 Fe C6 C7 -36.9(3)
C3 Fe C6 C7 -73.27(17)
C8 Fe C6 C7 37.48(14)
C2 Fe C6 C7 -116.23(14)
C10 Fe C6 C7 118.62(19)
C5 Fe C6 C7 166.4(3)
C9 Fe C6 C7 81.25(15)
C1 Fe C6 C7 -158.45(14)
C4 Fe C6 P 78.1(3)
C7 Fe C6 P 115.0(2)
C3 Fe C6 P 41.70(19)
C8 Fe C6 P 152.45(18)
C2 Fe C6 P -1.26(18)
C10 Fe C6 P -126.4(2)
C5 Fe C6 P -78.6(3)
C9 Fe C6 P -163.78(18)
C1 Fe C6 P -43.49(19)
C10 C6 C7 C8 -0.3(3)
P C6 C7 C8 179.86(17)
Fe C6 C7 C8 -59.76(17)
C10 C6 C7 Fe 59.44(15)
P C6 C7 Fe -120.39(17)
C4 Fe C7 C8 -74.85(18)
C3 Fe C7 C8 -116.00(16)
C6 Fe C7 C8 119.5(2)
C2 Fe C7 C8 -157.25(15)
C10 Fe C7 C8 81.35(15)
C5 Fe C7 C8 -47.2(4)
C9 Fe C7 C8 37.60(15)
C1 Fe C7 C8 174.4(2)
C4 Fe C7 C6 165.65(14)
C3 Fe C7 C6 124.49(14)
C8 Fe C7 C6 -119.5(2)
C2 Fe C7 C6 83.24(16)
C10 Fe C7 C6 -38.15(13)
C5 Fe C7 C6 -166.7(3)
C9 Fe C7 C6 -81.90(15)
C1 Fe C7 C6 54.8(3)
C6 C7 C8 C9 0.3(3)
Fe C7 C8 C9 -59.23(17)
C6 C7 C8 Fe 59.53(16)
C4 Fe C8 C7 121.46(16)
C3 Fe C8 C7 80.12(17)
C6 Fe C8 C7 -37.96(14)
C2 Fe C8 C7 52.0(3)
C10 Fe C8 C7 -82.13(15)
C5 Fe C8 C7 161.38(15)
C9 Fe C8 C7 -119.4(2)
C1 Fe C8 C7 -173.5(3)
C4 Fe C8 C9 -119.10(15)
C7 Fe C8 C9 119.4(2)
C3 Fe C8 C9 -160.43(14)
C6 Fe C8 C9 81.48(15)
C2 Fe C8 C9 171.5(2)
C10 Fe C8 C9 37.32(14)
C5 Fe C8 C9 -79.17(17)
C1 Fe C8 C9 -54.1(4)
C7 C8 C9 C10 -0.2(3)
Fe C8 C9 C10 -58.85(17)
C7 C8 C9 Fe 58.68(17)
C4 Fe C9 C10 -163.29(14)
C7 Fe C9 C10 82.23(15)
C3 Fe C9 C10 162.5(2)
C6 Fe C9 C10 37.73(13)
C8 Fe C9 C10 119.9(2)
C2 Fe C9 C10 -47.5(4)
C5 Fe C9 C10 -120.26(15)
C1 Fe C9 C10 -79.25(17)
C4 Fe C9 C8 76.82(17)
C7 Fe C9 C8 -37.65(14)
C3 Fe C9 C8 42.7(3)
C6 Fe C9 C8 -82.15(15)
C2 Fe C9 C8 -167.4(3)
C10 Fe C9 C8 -119.9(2)
C5 Fe C9 C8 119.85(15)
C1 Fe C9 C8 160.87(14)
C8 C9 C10 C6 0.0(3)
Fe C9 C10 C6 -58.77(16)
C8 C9 C10 Fe 58.74(17)
C7 C6 C10 C9 0.2(3)
P C6 C10 C9 -179.98(18)
Fe C6 C10 C9 59.10(17)
C7 C6 C10 Fe -58.89(15)
P C6 C10 Fe 120.9(2)
C4 Fe C10 C9 38.8(3)
C7 Fe C10 C9 -81.27(15)
C3 Fe C10 C9 -154.3(3)
C6 Fe C10 C9 -119.67(19)
C8 Fe C10 C9 -37.39(14)
C2 Fe C10 C9 164.72(14)
C5 Fe C10 C9 78.78(17)
C1 Fe C10 C9 122.22(15)
C4 Fe C10 C6 158.4(2)
C7 Fe C10 C6 38.39(13)
C3 Fe C10 C6 -34.6(4)
C8 Fe C10 C6 82.27(14)
C2 Fe C10 C6 -75.61(16)
C5 Fe C10 C6 -161.56(13)
C9 Fe C10 C6 119.67(19)
C1 Fe C10 C6 -118.11(13)
C24 N1 C11 C1 73.9(3)
C2 C1 C11 N1 64.9(3)
C5 C1 C11 N1 -112.1(3)
Fe C1 C11 N1 155.77(17)
C6 P C12 C17 25.0(2)
C18 P C12 C17 132.0(2)
C6 P C12 C13 -160.95(19)
C18 P C12 C13 -53.9(2)
C17 C12 C13 C14 -0.8(4)
P C12 C13 C14 -175.1(2)
C12 C13 C14 C15 0.2(4)
C13 C14 C15 C16 0.7(4)
C14 C15 C16 C17 -0.9(4)
C13 C12 C17 C16 0.6(3)
P C12 C17 C16 174.62(18)
C15 C16 C17 C12 0.2(4)
C6 P C18 C19 -116.83(19)
C12 P C18 C19 137.90(18)
C6 P C18 C23 63.3(2)
C12 P C18 C23 -41.9(2)
C23 C18 C19 C20 -1.8(4)
P C18 C19 C20 178.37(19)
C18 C19 C20 C21 0.4(4)
C19 C20 C21 C22 0.5(4)
C20 C21 C22 C23 -0.1(4)
C21 C22 C23 C18 -1.2(4)
C19 C18 C23 C22 2.2(3)
P C18 C23 C22 -177.98(18)
C11 N1 C24 O 0.8(4)
C11 N1 C24 N2 -179.7(2)
